data_1513368
loop_
_publ_author_name
'Li, Yong'
'Wu, Chongming'
'Liu, Dong'
'Proksch, Peter'
'Guo, Peng'
'Lin, Wenhan'

_publ_section_title
;
 Chartarlactams A-P, Phenylspirodrimanes from the Sponge-Associated Fungus
 Stachybotrys chartarum with Antihyperlipidemic Activities.
;
_journal_issue 1
_journal_name_full 'Journal of natural products'
_journal_page_first 138
_journal_page_last 147
_journal_paper_doi 10.1021/np400824u
_journal_volume 77
_journal_year 2014
_chemical_absolute_configuration unk
_chemical_formula_moiety 'C23 H31 N O4, H O0.5'
_chemical_formula_sum 'C23 H31.5 N O4.5'
_chemical_formula_weight 393.99
_chemical_name_systematic
;
 ? 
;
_space_group_crystal_system monoclinic
_space_group_IT_number 5
_space_group_name_Hall 'C 2y'
_space_group_name_H-M_alt 'C 1 2 1'
_symmetry_space_group_name_Hall 'C 2y'
_symmetry_space_group_name_H-M 'C 1 2 1'
_atom_sites_solution_hydrogens geom
_atom_sites_solution_primary direct
_atom_sites_solution_secondary difmap
_audit_creation_date 2013-05-09
_audit_creation_method
;
  Olex2 1.1
  (compiled 2011.02.15 svn.r1672, GUI svn.r3494)
;
_cell_angle_alpha 90.00
_cell_angle_beta 98.30(3)
_cell_angle_gamma 90.00
_cell_formula_units_Z 4
_cell_length_a 29.934(7)
_cell_length_b 7.8815(16)
_cell_length_c 8.732(3)
_cell_measurement_reflns_used 1063
_cell_measurement_temperature 104.3
_cell_measurement_theta_max 72.6235
_cell_measurement_theta_min 2.9813
_cell_volume 2038.5(10)
_computing_cell_refinement
;
CrysAlisPro, Agilent Technologies,
Version 1.171.35.11 (release 16-05-2011 CrysAlis171 .NET)
(compiled May 16 2011,17:55:39)
;
_computing_data_collection
;
CrysAlisPro, Agilent Technologies,
Version 1.171.35.11 (release 16-05-2011 CrysAlis171 .NET)
(compiled May 16 2011,17:55:39)
;
_computing_data_reduction
;
CrysAlisPro, Agilent Technologies,
Version 1.171.35.11 (release 16-05-2011 CrysAlis171 .NET)
(compiled May 16 2011,17:55:39)
;
_computing_molecular_graphics
;
O. V. Dolomanov, L. J. Bourhis, R. J. Gildea, J. A. K. Howard and H. Puschmann,
OLEX2: a complete structure solution, refinement and analysis program.
J. Appl. Cryst. (2009). 42, 339-341.
;
_computing_publication_material
;
O. V. Dolomanov, L. J. Bourhis, R. J. Gildea, J. A. K. Howard and H. Puschmann,
OLEX2: a complete structure solution, refinement and analysis program.
J. Appl. Cryst. (2009). 42, 339-341.
;
_computing_structure_refinement 'SHELXL-97 (Sheldrick, 1997)'
_computing_structure_solution 'A short history of SHELX (Sheldrick, 2007)/Bruker'
_diffrn_ambient_temperature 104.3
_diffrn_detector_area_resol_mean 16.0971
_diffrn_measured_fraction_theta_full 0.966
_diffrn_measured_fraction_theta_max 0.966
_diffrn_measurement_details
;
  1 omega  -60.00  -33.00   1.0000    1.5000
omega____ theta____ kappa____ phi______ frames
    -        0.0000  -77.0000  -60.0000 27

  2 omega  -34.00   -3.00   1.0000    2.0000
omega____ theta____ kappa____ phi______ frames
    -      -42.5000   37.0000  120.0000 31

  3 omega    2.00   30.00   1.0000    2.0000
omega____ theta____ kappa____ phi______ frames
    -      -42.5000   37.0000  120.0000 28

  4 omega  -77.00    2.00   1.0000    2.0000
omega____ theta____ kappa____ phi______ frames
    -      -42.5000  125.0000   60.0000 79

  5 omega  -60.00   25.00   1.0000    2.0000
omega____ theta____ kappa____ phi______ frames
    -      -42.5000   77.0000   30.0000 85

  6 omega  -70.00   28.00   1.0000    2.0000
omega____ theta____ kappa____ phi______ frames
    -      -42.5000   77.0000  -60.0000 98

  7 omega  -36.00   26.00   1.0000    2.0000
omega____ theta____ kappa____ phi______ frames
    -      -42.5000   37.0000 -120.0000 62

  8 omega  -65.00  -17.00   1.0000    2.0000
omega____ theta____ kappa____ phi______ frames
    -      -42.5000   64.0000 -156.0000 48

  9 omega   45.00  126.00   1.0000    2.0000
omega____ theta____ kappa____ phi______ frames
    -       56.0000   77.0000   60.0000 81

 10 omega   86.00  128.00   1.0000    2.0000
omega____ theta____ kappa____ phi______ frames
    -       56.0000 -158.0000   35.0000 42

 11 omega   94.00  173.00   1.0000    4.0000
omega____ theta____ kappa____ phi______ frames
    -      112.0000   77.0000  -60.0000 79

 12 omega   41.00   96.00   1.0000    4.0000
omega____ theta____ kappa____ phi______ frames
    -      112.0000  -45.0000    0.0000 55

 13 omega   42.00   92.00   1.0000    4.0000
omega____ theta____ kappa____ phi______ frames
    -      112.0000  -45.0000  -60.0000 50

 14 omega   47.00  130.00   1.0000    4.0000
omega____ theta____ kappa____ phi______ frames
    -      112.0000  -64.0000  156.0000 83

 15 omega   51.00   79.00   1.0000    4.0000
omega____ theta____ kappa____ phi______ frames
    -      112.0000 -118.0000  -95.0000 28

 16 omega  121.00  178.00   1.0000    4.0000
omega____ theta____ kappa____ phi______ frames
    -      112.0000  111.0000   60.0000 57

 17 omega  149.00  176.00   1.0000    4.0000
omega____ theta____ kappa____ phi______ frames
    -      112.0000  118.0000  -84.0000 27

 18 omega  113.00  139.00   1.0000    4.0000
omega____ theta____ kappa____ phi______ frames
    -      112.0000  118.0000  -84.0000 26

 19 omega   43.00  111.00   1.0000    4.0000
omega____ theta____ kappa____ phi______ frames
    -      112.0000 -118.0000    9.0000 68

 20 omega   49.00  164.00   1.0000    4.0000
omega____ theta____ kappa____ phi______ frames
    -      112.0000  -15.0000  120.0000 115

 21 omega  117.00  160.00   1.0000    4.0000
omega____ theta____ kappa____ phi______ frames
    -      112.0000   64.0000  113.0000 43

 22 omega   46.00   71.00   1.0000    4.0000
omega____ theta____ kappa____ phi______ frames
    -      112.0000  -45.0000   30.0000 25

 23 omega   51.00  164.00   1.0000    4.0000
omega____ theta____ kappa____ phi______ frames
    -      112.0000  -15.0000  -90.0000 113

 24 omega   64.00  145.00   1.0000    4.0000
omega____ theta____ kappa____ phi______ frames
    -      112.0000  -93.0000   13.0000 81
;
_diffrn_measurement_device_type 'Xcalibur, Eos, Gemini'
_diffrn_measurement_method '\w scans'
_diffrn_orient_matrix_UB_11 -0.0272842000
_diffrn_orient_matrix_UB_12 -0.1181060000
_diffrn_orient_matrix_UB_13 -0.1185287000
_diffrn_orient_matrix_UB_21 -0.0269972000
_diffrn_orient_matrix_UB_22 0.1532459000
_diffrn_orient_matrix_UB_23 -0.0732685000
_diffrn_orient_matrix_UB_31 0.0350936000
_diffrn_orient_matrix_UB_32 0.0259736000
_diffrn_orient_matrix_UB_33 -0.1114315000
_diffrn_radiation_monochromator graphite
_diffrn_radiation_type 'Cu K\a'
_diffrn_radiation_wavelength 1.5418
_diffrn_reflns_av_R_equivalents 0.0757
_diffrn_reflns_av_unetI/netI 0.0915
_diffrn_reflns_limit_h_max 36
_diffrn_reflns_limit_h_min -26
_diffrn_reflns_limit_k_max 9
_diffrn_reflns_limit_k_min -9
_diffrn_reflns_limit_l_max 7
_diffrn_reflns_limit_l_min -10
_diffrn_reflns_number 6142
_diffrn_reflns_theta_full 72.78
_diffrn_reflns_theta_max 72.78
_diffrn_reflns_theta_min 2.98
_diffrn_source 'Enhance (Cu) X-ray Source'
_exptl_absorpt_coefficient_mu 0.712
_exptl_absorpt_correction_T_max 1.00000
_exptl_absorpt_correction_T_min 0.66571
_exptl_absorpt_correction_type multi-scan
_exptl_absorpt_process_details
;
CrysAlisPro, Agilent Technologies,
Version 1.171.35.11 (release 16-05-2011 CrysAlis171 .NET)
(compiled May 16 2011,17:55:39)
Empirical absorption correction using spherical harmonics,
 implemented in SCALE3 ABSPACK scaling algorithm.
;
_exptl_crystal_density_diffrn 1.284
_exptl_crystal_density_method 'not measured'
_exptl_crystal_F_000 850
_exptl_crystal_size_max 0.50
_exptl_crystal_size_mid 0.20
_exptl_crystal_size_min 0.05
_refine_diff_density_max 0.373
_refine_diff_density_min -0.480
_refine_diff_density_rms 0.084
_refine_ls_abs_structure_details 'Flack H D (1983), Acta Cryst. A39, 876-881'
_refine_ls_abs_structure_Flack 0.2(8)
_refine_ls_extinction_coef 0.0037(8)
_refine_ls_extinction_expression Fc^*^=kFc[1+0.001xFc^2^\l^3^/sin(2\q)]^-1/4^
_refine_ls_extinction_method SHELXL
_refine_ls_goodness_of_fit_ref 1.754
_refine_ls_hydrogen_treatment mixed
_refine_ls_matrix_type full
_refine_ls_number_parameters 268
_refine_ls_number_reflns 3825
_refine_ls_number_restraints 2
_refine_ls_restrained_S_all 1.753
_refine_ls_R_factor_all 0.1754
_refine_ls_R_factor_gt 0.1407
_refine_ls_shift/su_max 0.051
_refine_ls_shift/su_mean 0.007
_refine_ls_structure_factor_coef Fsqd
_refine_ls_weighting_details 'calc w=1/[\s^2^(Fo^2^)+(0.1000P)^2^+0.0000P] where P=(Fo^2^+2Fc^2^)/3'
_refine_ls_weighting_scheme calc
_refine_ls_wR_factor_gt 0.3467
_refine_ls_wR_factor_ref 0.3770
_reflns_number_gt 2377
_reflns_number_total 3825
_reflns_threshold_expression >2sigma(I)
_cod_data_source_file np400824u_si_004.cif
_cod_data_source_block exp_1339
_cod_original_cell_volume 2038.6(10)
_cod_original_formula_sum 'C23 H31.50 N O4.50'
_cod_database_code 1513368

loop_
_space_group_symop_id
_space_group_symop_operation_xyz
1 'x, y, z'
2 '-x, y, -z'
3 'x+1/2, y+1/2, z'
4 '-x+1/2, y+1/2, -z'

loop_
_atom_site_label
_atom_site_type_symbol
_atom_site_fract_x
_atom_site_fract_y
_atom_site_fract_z
_atom_site_U_iso_or_equiv
_atom_site_adp_type
_atom_site_occupancy
_atom_site_symmetry_multiplicity
_atom_site_calc_flag
_atom_site_refinement_flags
O4 O -0.4454(2) -0.1280(13) -0.1025(10) 0.098(3) Uani 1 1 d .
H4 H -0.4640 -0.0513 -0.1335 0.147 Uiso 1 1 calc R
O3 O -0.3849(2) 0.6877(13) -0.4243(11) 0.102(3) Uani 1 1 d .
H3 H -0.4021 0.7636 -0.4667 0.153 Uiso 1 1 calc R
O2 O -0.4441(2) -0.1028(12) -0.5889(10) 0.086(3) Uani 1 1 d .
C10 C -0.3307(3) 0.1798(15) -0.2632(13) 0.071(3) Uani 1 1 d .
C2 C -0.4292(3) 0.2002(14) -0.5569(14) 0.083(3) Uani 1 1 d .
C1 C -0.4545(3) 0.0480(15) -0.6130(15) 0.089(4) Uani 1 1 d .
O1 O -0.36315(19) 0.1047(12) -0.3842(9) 0.083(2) Uani 1 1 d .
C9 C -0.3341(3) 0.3794(14) -0.2936(14) 0.084(4) Uani 1 1 d .
H9A H -0.3386 0.4420 -0.1987 0.101 Uiso 1 1 calc R
H9B H -0.3069 0.4234 -0.3325 0.101 Uiso 1 1 calc R
C8 C -0.3902(3) 0.2285(14) -0.4578(13) 0.075(3) Uani 1 1 d .
N1 N -0.4920(2) 0.1006(13) -0.7054(11) 0.091(4) Uani 1 1 d .
H1 H -0.5126 0.0304 -0.7512 0.109 Uiso 1 1 calc R
C12 C -0.2832(3) -0.0871(15) -0.2581(14) 0.080(4) Uani 1 1 d .
H12A H -0.3032 -0.1424 -0.3439 0.096 Uiso 1 1 calc R
H12B H -0.2522 -0.1307 -0.2589 0.096 Uiso 1 1 calc R
C13 C -0.2986(3) -0.1344(14) -0.1072(16) 0.094(5) Uani 1 1 d .
H13A H -0.2769 -0.0889 -0.0208 0.113 Uiso 1 1 calc R
H13B H -0.2987 -0.2596 -0.0976 0.113 Uiso 1 1 calc R
C17 C -0.4156(3) 0.1254(17) 0.0345(15) 0.082(4) Uani 1 1 d .
H17A H -0.3980 0.1672 0.1319 0.099 Uiso 1 1 calc R
H17B H -0.4468 0.1688 0.0281 0.099 Uiso 1 1 calc R
C15 C -0.3452(3) 0.1325(14) -0.1081(15) 0.083(4) Uani 1 1 d .
C18 C -0.4160(3) -0.0699(15) 0.0341(16) 0.097(5) Uani 1 1 d .
H18 H -0.4286 -0.1098 0.1278 0.117 Uiso 1 1 calc R
C3 C -0.4530(3) 0.3451(14) -0.6207(15) 0.083(4) Uani 1 1 d .
C4 C -0.4953(3) 0.2877(14) -0.7228(16) 0.091(4) Uani 1 1 d .
H4A H -0.5227 0.3323 -0.6859 0.109 Uiso 1 1 calc R
H4B H -0.4952 0.3227 -0.8317 0.109 Uiso 1 1 calc R
C6 C -0.4000(3) 0.5338(14) -0.4775(14) 0.086(4) Uani 1 1 d .
C7 C -0.3749(3) 0.3908(14) -0.4145(14) 0.082(4) Uani 1 1 d .
C20 C -0.2691(3) 0.1482(14) -0.4380(16) 0.087(4) Uani 1 1 d .
H20A H -0.2658 0.2711 -0.4492 0.130 Uiso 1 1 calc R
H20B H -0.2918 0.1056 -0.5212 0.130 Uiso 1 1 calc R
H20C H -0.2401 0.0928 -0.4438 0.130 Uiso 1 1 calc R
C5 C -0.4397(3) 0.5076(14) -0.5776(16) 0.098(5) Uani 1 1 d .
H5 H -0.4578 0.6016 -0.6164 0.117 Uiso 1 1 calc R
C11 C -0.2836(3) 0.1107(15) -0.2864(17) 0.091(4) Uani 1 1 d .
H11 H -0.2608 0.1624 -0.2045 0.109 Uiso 1 1 calc R
C14 C -0.3455(3) -0.0669(15) -0.0936(14) 0.078(4) Uani 1 1 d .
H14 H -0.3650 -0.1071 -0.1895 0.094 Uiso 1 1 calc R
C19 C -0.3680(3) -0.1388(16) 0.0416(16) 0.090(4) Uani 1 1 d .
C16 C -0.3940(2) 0.1912(16) -0.1061(12) 0.064(3) Uani 1 1 d .
H16A H -0.4127 0.1525 -0.2026 0.077 Uiso 1 1 calc R
H16B H -0.3946 0.3168 -0.1057 0.077 Uiso 1 1 calc R
C22 C -0.3733(4) -0.3383(15) 0.0256(18) 0.112(5) Uani 1 1 d .
H22A H -0.3842 -0.3674 -0.0824 0.168 Uiso 1 1 calc R
H22B H -0.3950 -0.3781 0.0915 0.168 Uiso 1 1 calc R
H22C H -0.3440 -0.3926 0.0578 0.168 Uiso 1 1 calc R
C21 C -0.3140(3) 0.2161(16) 0.0258(14) 0.082(3) Uani 1 1 d .
H21A H -0.3055 0.3298 -0.0054 0.123 Uiso 1 1 calc R
H21B H -0.2867 0.1470 0.0519 0.123 Uiso 1 1 calc R
H21C H -0.3297 0.2248 0.1164 0.123 Uiso 1 1 calc R
C23 C -0.3425(3) -0.1125(18) 0.2037(14) 0.095(4) Uani 1 1 d .
H23A H -0.3574 -0.1763 0.2783 0.142 Uiso 1 1 calc R
H23B H -0.3423 0.0085 0.2297 0.142 Uiso 1 1 calc R
H23C H -0.3114 -0.1527 0.2074 0.142 Uiso 1 1 calc R
O5 O -0.5000 -0.3853(8) 0.0000 0.213(11) Uani 1 2 d SD
H5A H -0.491(8) -0.32(3) -0.07(2) 0.319 Uiso 1 1 d D

loop_
_atom_site_aniso_label
_atom_site_aniso_U_11
_atom_site_aniso_U_22
_atom_site_aniso_U_33
_atom_site_aniso_U_23
_atom_site_aniso_U_13
_atom_site_aniso_U_12
O4 0.052(4) 0.047(3) 0.171(8) 0.011(4) -0.062(4) -0.004(3)
O3 0.065(4) 0.022(2) 0.192(8) -0.002(4) -0.076(4) 0.000(3)
O2 0.046(3) 0.034(3) 0.158(7) 0.002(3) -0.052(4) 0.004(2)
C10 0.046(4) 0.039(4) 0.111(8) 0.001(4) -0.048(5) 0.006(3)
C2 0.040(4) 0.028(4) 0.162(9) 0.001(5) -0.053(5) 0.006(3)
C1 0.047(4) 0.027(4) 0.171(11) 0.000(5) -0.062(6) -0.005(3)
O1 0.052(3) 0.023(2) 0.151(6) 0.006(3) -0.064(4) -0.001(2)
C9 0.053(5) 0.030(4) 0.150(9) 0.002(4) -0.056(5) -0.001(3)
C8 0.037(4) 0.036(4) 0.136(9) 0.007(4) -0.046(5) 0.000(3)
N1 0.052(4) 0.025(3) 0.170(9) 0.009(4) -0.071(5) -0.004(3)
C12 0.045(5) 0.050(5) 0.126(9) -0.007(5) -0.046(5) 0.018(4)
C13 0.063(6) 0.031(4) 0.165(12) -0.015(5) -0.060(7) 0.015(4)
C17 0.024(3) 0.074(6) 0.137(10) -0.014(6) -0.029(5) 0.014(4)
C15 0.042(4) 0.043(4) 0.142(10) -0.005(5) -0.061(6) 0.003(3)
C18 0.052(5) 0.041(4) 0.176(12) 0.002(6) -0.065(6) 0.011(4)
C3 0.040(4) 0.029(4) 0.158(10) -0.003(4) -0.059(5) 0.002(3)
C4 0.043(5) 0.025(4) 0.183(12) -0.006(5) -0.058(6) -0.001(3)
C6 0.057(5) 0.024(4) 0.154(10) 0.008(5) -0.061(6) -0.003(3)
C7 0.051(4) 0.029(4) 0.147(9) 0.002(4) -0.055(5) -0.001(3)
C20 0.058(5) 0.042(5) 0.141(11) -0.005(5) -0.050(6) 0.006(3)
C5 0.058(5) 0.020(3) 0.191(12) -0.005(5) -0.067(7) 0.006(3)
C11 0.056(5) 0.032(4) 0.161(11) -0.002(5) -0.061(6) -0.003(4)
C14 0.035(4) 0.045(4) 0.140(10) -0.010(5) -0.038(5) 0.005(3)
C19 0.045(5) 0.042(5) 0.165(12) -0.003(6) -0.045(6) 0.000(4)
C16 0.020(3) 0.059(4) 0.106(7) -0.004(5) -0.014(4) -0.001(3)
C22 0.091(8) 0.037(5) 0.187(13) -0.005(6) -0.056(9) 0.021(5)
C21 0.033(4) 0.047(5) 0.150(9) -0.002(5) -0.040(5) 0.001(3)
C23 0.056(5) 0.083(7) 0.126(10) -0.004(7) -0.053(6) 0.019(5)
O5 0.27(2) 0.029(6) 0.36(3) 0.000 0.12(2) 0.000

loop_
_atom_type_symbol
_atom_type_description
_atom_type_scat_dispersion_real
_atom_type_scat_dispersion_imag
_atom_type_scat_source
C C 0.0181 0.0091 'International Tables Vol C Tables 4.2.6.8 and 6.1.1.4'
H H 0.0000 0.0000 'International Tables Vol C Tables 4.2.6.8 and 6.1.1.4'
N N 0.0311 0.0180 'International Tables Vol C Tables 4.2.6.8 and 6.1.1.4'
O O 0.0492 0.0322 'International Tables Vol C Tables 4.2.6.8 and 6.1.1.4'

loop_
_geom_angle_atom_site_label_1
_geom_angle_atom_site_label_2
_geom_angle_atom_site_label_3
_geom_angle
C18 O4 H4 109.5
C6 O3 H3 109.5
O1 C10 C9 105.1(6)
O1 C10 C15 107.3(8)
O1 C10 C11 106.7(8)
C15 C10 C9 111.6(9)
C15 C10 C11 114.3(8)
C11 C10 C9 111.2(8)
C8 C2 C1 134.3(7)
C8 C2 C3 116.9(7)
C3 C2 C1 108.7(6)
O2 C1 C2 128.5(7)
O2 C1 N1 124.3(7)
N1 C1 C2 107.1(7)
C8 O1 C10 109.9(6)
C10 C9 H9A 111.4
C10 C9 H9B 111.4
H9A C9 H9B 109.3
C7 C9 C10 101.7(6)
C7 C9 H9A 111.4
C7 C9 H9B 111.4
C2 C8 O1 125.0(7)
C2 C8 C7 122.6(7)
O1 C8 C7 112.3(6)
C1 N1 H1 123.1
C1 N1 C4 113.8(6)
C4 N1 H1 123.1
H12A C12 H12B 107.8
C13 C12 H12A 109.0
C13 C12 H12B 109.0
C13 C12 C11 112.7(10)
C11 C12 H12A 109.0
C11 C12 H12B 109.0
C12 C13 H13A 109.1
C12 C13 H13B 109.1
C12 C13 C14 112.6(9)
H13A C13 H13B 107.8
C14 C13 H13A 109.1
C14 C13 H13B 109.1
H17A C17 H17B 108.2
C18 C17 H17A 109.7
C18 C17 H17B 109.7
C18 C17 C16 109.6(10)
C16 C17 H17A 109.7
C16 C17 H17B 109.8
C10 C15 C14 108.7(9)
C10 C15 C16 109.3(7)
C10 C15 C21 110.5(8)
C16 C15 C14 106.5(8)
C16 C15 C21 109.7(9)
C21 C15 C14 112.1(7)
O4 C18 C17 108.8(8)
O4 C18 H18 108.5
O4 C18 C19 112.2(11)
C17 C18 H18 108.5
C19 C18 C17 110.3(8)
C19 C18 H18 108.5
C2 C3 C4 108.8(6)
C5 C3 C2 122.2(7)
C5 C3 C4 128.7(7)
N1 C4 C3 101.5(6)
N1 C4 H4A 111.5
N1 C4 H4B 111.5
C3 C4 H4A 111.5
C3 C4 H4B 111.5
H4A C4 H4B 109.3
O3 C6 C7 116.5(7)
O3 C6 C5 124.3(7)
C5 C6 C7 118.9(7)
C8 C7 C9 109.8(7)
C8 C7 C6 119.3(6)
C6 C7 C9 130.7(7)
H20A C20 H20B 109.5
H20A C20 H20C 109.5
H20B C20 H20C 109.5
C11 C20 H20A 109.5
C11 C20 H20B 109.5
C11 C20 H20C 109.5
C3 C5 C6 119.9(7)
C3 C5 H5 120.1
C6 C5 H5 120.1
C10 C11 C12 108.1(9)
C10 C11 H11 107.5
C12 C11 H11 107.5
C20 C11 C10 115.8(8)
C20 C11 C12 109.9(10)
C20 C11 H11 107.5
C13 C14 C15 109.0(8)
C13 C14 H14 104.9
C13 C14 C19 116.0(9)
C15 C14 H14 104.9
C19 C14 C15 115.7(10)
C19 C14 H14 104.9
C18 C19 C14 110.3(9)
C18 C19 C22 105.4(8)
C14 C19 C22 110.2(11)
C23 C19 C18 109.5(11)
C23 C19 C14 116.4(8)
C23 C19 C22 104.4(10)
C17 C16 H16A 108.7
C17 C16 H16B 108.7
C15 C16 C17 114.4(8)
C15 C16 H16A 108.7
C15 C16 H16B 108.7
H16A C16 H16B 107.6
C19 C22 H22A 109.5
C19 C22 H22B 109.5
C19 C22 H22C 109.5
H22A C22 H22B 109.5
H22A C22 H22C 109.5
H22B C22 H22C 109.5
C15 C21 H21A 109.5
C15 C21 H21B 109.5
C15 C21 H21C 109.5
H21A C21 H21B 109.5
H21A C21 H21C 109.5
H21B C21 H21C 109.5
C19 C23 H23A 109.5
C19 C23 H23B 109.5
C19 C23 H23C 109.5
H23A C23 H23B 109.5
H23A C23 H23C 109.5
H23B C23 H23C 109.5

loop_
_geom_bond_atom_site_label_1
_geom_bond_atom_site_label_2
_geom_bond_distance
O4 H4 0.8400
O4 C18 1.450(12)
O3 H3 0.8400
O3 C6 1.353(10)
O2 C1 1.239(10)
C10 O1 1.454(9)
C10 C9 1.597(11)
C10 C15 1.528(17)
C10 C11 1.551(14)
C2 C1 1.465(10)
C2 C8 1.367(9)
C2 C3 1.417(10)
C1 N1 1.349(9)
O1 C8 1.367(8)
C9 H9A 0.9900
C9 H9B 0.9900
C9 C7 1.497(10)
C8 C7 1.392(11)
N1 H1 0.8800
N1 C4 1.484(9)
C12 H12A 0.9900
C12 H12B 0.9900
C12 C13 1.504(18)
C12 C11 1.578(12)
C13 H13A 0.9900
C13 H13B 0.9900
C13 C14 1.522(12)
C17 H17A 0.9900
C17 H17B 0.9900
C17 C18 1.539(13)
C17 C16 1.556(15)
C15 C14 1.577(11)
C15 C16 1.533(11)
C15 C21 1.537(12)
C18 H18 1.0000
C18 C19 1.529(12)
C3 C4 1.508(9)
C3 C5 1.377(11)
C4 H4A 0.9900
C4 H4B 0.9900
C6 C7 1.420(10)
C6 C5 1.386(11)
C20 H20A 0.9800
C20 H20B 0.9800
C20 H20C 0.9800
C20 C11 1.481(17)
C5 H5 0.9500
C11 H11 1.0000
C14 H14 1.0000
C14 C19 1.548(17)
C19 C22 1.585(13)
C19 C23 1.522(15)
C16 H16A 0.9900
C16 H16B 0.9900
C22 H22A 0.9800
C22 H22B 0.9800
C22 H22C 0.9800
C21 H21A 0.9800
C21 H21B 0.9800
C21 H21C 0.9800
C23 H23A 0.9800
C23 H23B 0.9800
C23 H23C 0.9800
O5 H5A 0.8501(14)

loop_
_geom_torsion_atom_site_label_1
_geom_torsion_atom_site_label_2
_geom_torsion_atom_site_label_3
_geom_torsion_atom_site_label_4
_geom_torsion
O4 C18 C19 C14 65.2(11)
O4 C18 C19 C22 -53.7(15)
O4 C18 C19 C23 -165.5(9)
O3 C6 C7 C9 2(2)
O3 C6 C7 C8 176.3(13)
O3 C6 C5 C3 -177.6(13)
O2 C1 N1 C4 -176.3(13)
C10 O1 C8 C2 -167.4(12)
C10 O1 C8 C7 9.4(13)
C10 C9 C7 C8 -4.6(14)
C10 C9 C7 C6 170.5(14)
C10 C15 C14 C13 58.1(10)
C10 C15 C14 C19 -168.9(6)
C10 C15 C16 C17 170.6(7)
C2 C1 N1 C4 1.0(17)
C2 C8 C7 C9 174.4(12)
C2 C8 C7 C6 -1(2)
C2 C3 C4 N1 0.8(15)
C2 C3 C5 C6 5(2)
C1 C2 C8 O1 1(2)
C1 C2 C8 C7 -174.9(15)
C1 C2 C3 C4 -0.3(15)
C1 C2 C3 C5 173.7(14)
C1 N1 C4 C3 -1.1(17)
O1 C10 C9 C7 9.6(12)
O1 C10 C15 C14 59.9(7)
O1 C10 C15 C16 -55.9(9)
O1 C10 C15 C21 -176.7(7)
O1 C10 C11 C12 -64.7(11)
O1 C10 C11 C20 59.2(10)
O1 C8 C7 C9 -2.5(15)
O1 C8 C7 C6 -178.3(12)
C9 C10 O1 C8 -11.7(11)
C9 C10 C15 C14 174.5(5)
C9 C10 C15 C16 58.7(8)
C9 C10 C15 C21 -62.1(8)
C9 C10 C11 C12 -178.8(9)
C9 C10 C11 C20 -54.9(10)
C8 C2 C1 O2 -5(3)
C8 C2 C1 N1 177.5(14)
C8 C2 C3 C4 -178.6(12)
C8 C2 C3 C5 -5(2)
C12 C13 C14 C15 -59.1(11)
C12 C13 C14 C19 168.2(7)
C13 C12 C11 C10 -51.4(10)
C13 C12 C11 C20 -178.7(6)
C13 C14 C19 C18 -175.9(8)
C13 C14 C19 C22 -60.0(10)
C13 C14 C19 C23 58.6(12)
C17 C18 C19 C14 -56.2(13)
C17 C18 C19 C22 -175.1(11)
C17 C18 C19 C23 73.1(15)
C15 C10 O1 C8 107.2(9)
C15 C10 C9 C7 -106.4(9)
C15 C10 C11 C12 53.8(11)
C15 C10 C11 C20 177.7(7)
C15 C14 C19 C18 54.4(9)
C15 C14 C19 C22 170.4(7)
C15 C14 C19 C23 -71.1(10)
C18 C17 C16 C15 -59.7(9)
C3 C2 C1 O2 176.8(15)
C3 C2 C1 N1 -0.4(15)
C3 C2 C8 O1 179.2(12)
C3 C2 C8 C7 2.7(19)
C4 C3 C5 C6 177.7(14)
C7 C6 C5 C3 -3(2)
C5 C3 C4 N1 -172.7(15)
C5 C6 C7 C9 -173.1(14)
C5 C6 C7 C8 2(2)
C11 C10 O1 C8 -129.9(9)
C11 C10 C9 C7 124.7(10)
C11 C10 C15 C14 -58.2(8)
C11 C10 C15 C16 -174.0(7)
C11 C10 C15 C21 65.2(9)
C11 C12 C13 C14 56.8(9)
C14 C15 C16 C17 53.5(12)
C16 C17 C18 O4 -64.8(11)
C16 C17 C18 C19 58.6(12)
C16 C15 C14 C13 175.8(10)
C16 C15 C14 C19 -51.3(10)
C21 C15 C14 C13 -64.2(14)
C21 C15 C14 C19 68.7(10)
C21 C15 C16 C17 -68.1(11)
